data_7031570
loop_
_publ_author_name
'Liao, Jian-Hong'
'Chang, Hao-Wei'
'Li, Yi-Juan'
'Fang, Ching-Shiang'
'Sarkar, Bijay'
'van Zyl, Werner E.'
'Liu, C. W.'

_publ_section_title
;
 Anion templating from a silver(i) dithiophosphate 1D polymer forming
 discrete cationic and neutral octa- and decanuclear silver(i) clusters.
;
_journal_issue 32
_journal_name_full 'Dalton transactions (Cambridge, England : 2003)'
_journal_page_first 12380
_journal_page_last 12389
_journal_paper_doi 10.1039/c4dt00691g
_journal_volume 43
_journal_year 2014
_chemical_formula_sum 'C36 H84 Ag10 I4 O12 P6 S12'
_chemical_formula_weight 2865.87
_chemical_name_systematic
; 
 ? 
;
_space_group_IT_number 14
_symmetry_cell_setting monoclinic
_symmetry_space_group_name_Hall '-P 2yn'
_symmetry_space_group_name_H-M 'P 1 21/n 1'
_atom_sites_solution_hydrogens geom
_atom_sites_solution_primary direct
_atom_sites_solution_secondary difmap
_audit_creation_method SHELXL-97
_cell_angle_alpha 90.00
_cell_angle_beta 92.122(2)
_cell_angle_gamma 90.00
_cell_formula_units_Z 4
_cell_length_a 14.5923(10)
_cell_length_b 23.5026(15)
_cell_length_c 24.2656(16)
_cell_measurement_reflns_used 9971
_cell_measurement_temperature 296(2)
_cell_measurement_theta_max 24.87
_cell_measurement_theta_min 2.31
_cell_volume 8316.4(10)
_computing_cell_refinement 'Bruker SAINT'
_computing_data_collection 'Bruker APEX2'
_computing_data_reduction 'Bruker SAINT'
_computing_molecular_graphics 'Bruker SHELXTL'
_computing_publication_material 'Bruker SHELXTL'
_computing_structure_refinement 'SHELXL-97 (Sheldrick, 2008)'
_computing_structure_solution 'SHELXS-97 (Sheldrick, 2008)'
_diffrn_ambient_temperature 296(2)
_diffrn_measured_fraction_theta_full 1.000
_diffrn_measured_fraction_theta_max 1.000
_diffrn_measurement_device_type 'Bruker APEX-II CCD'
_diffrn_measurement_method '\f and \w scans'
_diffrn_radiation_monochromator graphite
_diffrn_radiation_source 'fine-focus sealed tube'
_diffrn_radiation_type MoK\a
_diffrn_radiation_wavelength 0.71073
_diffrn_reflns_av_R_equivalents 0.0329
_diffrn_reflns_av_sigmaI/netI 0.0246
_diffrn_reflns_limit_h_max 17
_diffrn_reflns_limit_h_min -17
_diffrn_reflns_limit_k_max 27
_diffrn_reflns_limit_k_min -27
_diffrn_reflns_limit_l_max 28
_diffrn_reflns_limit_l_min -28
_diffrn_reflns_number 73589
_diffrn_reflns_theta_full 25.00
_diffrn_reflns_theta_max 25.00
_diffrn_reflns_theta_min 1.60
_exptl_absorpt_coefficient_mu 4.243
_exptl_absorpt_correction_T_max 0.7277
_exptl_absorpt_correction_T_min 0.5500
_exptl_absorpt_correction_type multi-scan
_exptl_absorpt_process_details SADABS
_exptl_crystal_colour yellow
_exptl_crystal_density_diffrn 2.289
_exptl_crystal_density_method 'not measured'
_exptl_crystal_description plane
_exptl_crystal_F_000 5440
_exptl_crystal_size_max 0.16
_exptl_crystal_size_mid 0.14
_exptl_crystal_size_min 0.08
_refine_diff_density_max 2.292
_refine_diff_density_min -1.734
_refine_diff_density_rms 0.117
_refine_ls_extinction_method none
_refine_ls_goodness_of_fit_ref 1.016
_refine_ls_hydrogen_treatment constr
_refine_ls_matrix_type full
_refine_ls_number_parameters 760
_refine_ls_number_reflns 14642
_refine_ls_number_restraints 8
_refine_ls_restrained_S_all 1.016
_refine_ls_R_factor_all 0.0449
_refine_ls_R_factor_gt 0.0331
_refine_ls_shift/su_max 0.001
_refine_ls_shift/su_mean 0.000
_refine_ls_structure_factor_coef Fsqd
_refine_ls_weighting_details 'calc w=1/[\s^2^(Fo^2^)+(0.0344P)^2^+24.0383P] where P=(Fo^2^+2Fc^2^)/3'
_refine_ls_weighting_scheme calc
_refine_ls_wR_factor_gt 0.0781
_refine_ls_wR_factor_ref 0.0855
_reflns_number_gt 11842
_reflns_number_total 14642
_reflns_threshold_expression >2sigma(I)
_cod_data_source_file c4dt00691g2.cif
_cod_data_source_block 7
_cod_depositor_comments
;
The following automatic conversions were performed:

'_symmetry_cell_setting' value 'Monoclinic' changed to 'monoclinic'
according to
/usr/data/users/saulius/crontab/automatic-downloads/rss-feeds/RSC/lib/dictionaries/cif_core.dic
dictionary named 'cif_core.dic' version 2.4.2 from 2011-04-26.

Automatic conversion script
Id: cif_fix_values 2281 2013-09-26 08:29:07Z andrius 

 Adding full bibliography for 7031565--7031570.cif.
;
_cod_original_sg_symbol_H-M P2(1)/n
_cod_database_code 7031570

loop_
_symmetry_equiv_pos_as_xyz
'x, y, z'
'-x+1/2, y+1/2, -z+1/2'
'-x, -y, -z'
'x-1/2, -y-1/2, z-1/2'

loop_
_atom_site_label
_atom_site_type_symbol
_atom_site_fract_x
_atom_site_fract_y
_atom_site_fract_z
_atom_site_U_iso_or_equiv
_atom_site_adp_type
_atom_site_occupancy
_atom_site_symmetry_multiplicity
_atom_site_calc_flag
_atom_site_refinement_flags
_atom_site_disorder_assembly
_atom_site_disorder_group
Ag1 Ag 0.61743(4) 0.28135(2) 0.13043(2) 0.07120(14) Uani 1 1 d . . .
Ag2 Ag 0.51030(4) 0.27958(2) 0.26447(2) 0.07297(15) Uani 1 1 d . . .
Ag3 Ag 0.64318(4) 0.18470(3) 0.22516(2) 0.06909(14) Uani 1 1 d . . .
Ag4 Ag 0.88921(4) 0.21738(2) 0.21388(2) 0.06848(14) Uani 1 1 d . . .
Ag5 Ag 0.77850(4) 0.22931(3) 0.34689(3) 0.08106(17) Uani 1 1 d . . .
Ag6 Ag 0.93018(4) 0.31557(2) 0.30124(2) 0.06393(13) Uani 1 1 d . . .
Ag7 Ag 0.71614(4) 0.41973(2) 0.31978(2) 0.06966(14) Uani 1 1 d . . .
Ag8 Ag 0.61127(3) 0.31060(2) 0.37758(2) 0.06569(14) Uani 1 1 d . . .
Ag9 Ag 0.62634(4) 0.41649(2) 0.19869(2) 0.07657(16) Uani 1 1 d . . .
Ag10 Ag 0.83692(4) 0.31395(3) 0.12551(3) 0.0913(2) Uani 1 1 d . . .
I1 I 0.72981(2) 0.306764(15) 0.245061(14) 0.04574(9) Uani 1 1 d . . .
I2 I 0.95753(3) 0.198161(18) 0.321886(16) 0.05785(11) Uani 1 1 d . . .
I3 I 0.47921(3) 0.211269(18) 0.171745(17) 0.05805(11) Uani 1 1 d . . .
I4 I 0.73903(4) 0.499271(19) 0.239598(18) 0.07214(13) Uani 1 1 d . . .
O1 O 0.4266(3) 0.47915(15) 0.31586(16) 0.0512(9) Uani 1 1 d . . .
O2 O 0.3828(2) 0.38774(16) 0.35446(14) 0.0483(9) Uani 1 1 d . . .
O3 O 0.6524(3) 0.47064(17) 0.03707(16) 0.0609(10) Uani 1 1 d . B .
O4 O 0.6705(3) 0.37356(17) 0.00471(15) 0.0542(9) Uani 1 1 d . D .
O5 O 0.7871(3) 0.39705(16) 0.47499(15) 0.0528(9) Uani 1 1 d . . .
O6 O 0.9184(3) 0.33245(18) 0.47560(15) 0.0547(10) Uani 1 1 d . . .
O7 O 1.1389(2) 0.27027(16) 0.22622(15) 0.0506(9) Uani 1 1 d . . .
O8 O 1.1385(3) 0.33527(19) 0.14362(16) 0.0608(11) Uani 1 1 d . . .
O9 O 0.5777(4) 0.1411(2) 0.4198(2) 0.0955(18) Uani 1 1 d . . .
O10 O 0.4769(3) 0.12046(18) 0.3313(2) 0.0784(14) Uani 1 1 d . . .
O11 O 0.6686(3) 0.12457(16) 0.07874(16) 0.0538(9) Uani 1 1 d . . .
O12 O 0.8432(3) 0.12963(19) 0.07438(15) 0.0625(11) Uani 1 1 d . . .
P1 P 0.46196(9) 0.41618(5) 0.32196(5) 0.0397(3) Uani 1 1 d . . .
P2 P 0.67810(10) 0.40970(6) 0.05924(6) 0.0454(3) Uani 1 1 d . . .
P3 P 0.83113(9) 0.34922(6) 0.43945(6) 0.0442(3) Uani 1 1 d . . .
P4 P 1.07533(9) 0.30950(6) 0.18884(6) 0.0456(3) Uani 1 1 d . . .
P5 P 0.55220(11) 0.16006(6) 0.35832(6) 0.0510(4) Uani 1 1 d . . .
P6 P 0.75663(10) 0.15725(6) 0.10078(5) 0.0434(3) Uani 1 1 d . . .
S1 S 0.57142(9) 0.41370(6) 0.37460(6) 0.0469(3) Uani 1 1 d . . .
S2 S 0.47236(10) 0.38200(6) 0.24682(5) 0.0476(3) Uani 1 1 d . . .
S3 S 0.80313(11) 0.41128(7) 0.09406(7) 0.0610(4) Uani 1 1 d . . .
S4 S 0.57435(9) 0.38121(6) 0.10460(6) 0.0482(3) Uani 1 1 d . . .
S5 S 0.86577(10) 0.38760(6) 0.36989(6) 0.0492(3) Uani 1 1 d . . .
S6 S 0.74828(10) 0.28056(6) 0.43505(6) 0.0529(3) Uani 1 1 d . . .
S7 S 0.98566(10) 0.26187(8) 0.14351(6) 0.0593(4) Uani 1 1 d . . .
S8 S 1.02625(12) 0.36954(7) 0.23639(7) 0.0645(4) Uani 1 1 d . . .
S9 S 0.48987(10) 0.23689(6) 0.35804(6) 0.0513(3) Uani 1 1 d . . .
S10 S 0.67121(10) 0.14830(6) 0.32225(6) 0.0521(3) Uani 1 1 d . . .
S11 S 0.77994(9) 0.14135(6) 0.18100(5) 0.0468(3) Uani 1 1 d . . .
S12 S 0.73746(11) 0.23655(6) 0.07313(6) 0.0518(3) Uani 1 1 d . . .
C1 C 0.4763(5) 0.5240(3) 0.2884(3) 0.0705(19) Uani 1 1 d . . .
H1 H 0.5375 0.5105 0.2794 0.085 Uiso 1 1 calc R . .
C2 C 0.4233(9) 0.5393(4) 0.2368(4) 0.148(5) Uani 1 1 d . . .
H2A H 0.4144 0.5060 0.2144 0.223 Uiso 1 1 calc R . .
H2B H 0.4565 0.5673 0.2168 0.223 Uiso 1 1 calc R . .
H2C H 0.3647 0.5545 0.2460 0.223 Uiso 1 1 calc R . .
C3 C 0.4844(6) 0.5724(3) 0.3267(4) 0.104(3) Uani 1 1 d . . .
H3A H 0.4245 0.5836 0.3376 0.157 Uiso 1 1 calc R . .
H3B H 0.5131 0.6038 0.3087 0.157 Uiso 1 1 calc R . .
H3C H 0.5209 0.5615 0.3587 0.157 Uiso 1 1 calc R . .
C4 C 0.2884(4) 0.3813(3) 0.3308(3) 0.0624(16) Uani 1 1 d . . .
H4 H 0.2885 0.3845 0.2905 0.075 Uiso 1 1 calc R . .
C5 C 0.2308(5) 0.4267(4) 0.3537(5) 0.125(4) Uani 1 1 d . . .
H5A H 0.2289 0.4224 0.3930 0.188 Uiso 1 1 calc R . .
H5B H 0.1697 0.4241 0.3378 0.188 Uiso 1 1 calc R . .
H5C H 0.2564 0.4632 0.3453 0.188 Uiso 1 1 calc R . .
C6 C 0.2576(5) 0.3237(3) 0.3467(4) 0.103(3) Uani 1 1 d . . .
H6A H 0.2591 0.3206 0.3862 0.155 Uiso 1 1 calc R . .
H6B H 0.2977 0.2957 0.3318 0.155 Uiso 1 1 calc R . .
H6C H 0.1962 0.3174 0.3325 0.155 Uiso 1 1 calc R . .
C7 C 0.6541(6) 0.5221(3) 0.0695(3) 0.092(2) Uani 1 1 d DU . .
H7 H 0.6812 0.5124 0.1058 0.110 Uiso 1 1 calc R A 1
C8 C 0.7260(18) 0.5570(8) 0.0393(15) 0.159(10) Uani 0.50 1 d PDU B 1
H8A H 0.7848 0.5389 0.0437 0.239 Uiso 0.50 1 calc PR B 1
H8B H 0.7292 0.5947 0.0546 0.239 Uiso 0.50 1 calc PR B 1
H8C H 0.7087 0.5592 0.0008 0.239 Uiso 0.50 1 calc PR B 1
C9 C 0.5730(19) 0.5494(8) 0.0782(19) 0.159(10) Uani 0.50 1 d PU B 1
H9A H 0.5467 0.5623 0.0435 0.239 Uiso 0.50 1 calc PR B 1
H9B H 0.5840 0.5814 0.1021 0.239 Uiso 0.50 1 calc PR B 1
H9C H 0.5313 0.5236 0.0949 0.239 Uiso 0.50 1 calc PR B 1
C8' C 0.693(2) 0.5720(8) 0.0443(15) 0.147(9) Uani 0.50 1 d PU B 2
H8D H 0.6576 0.5820 0.0118 0.220 Uiso 0.50 1 calc PR B 2
H8E H 0.7552 0.5639 0.0346 0.220 Uiso 0.50 1 calc PR B 2
H8F H 0.6934 0.6031 0.0700 0.220 Uiso 0.50 1 calc PR B 2
C9' C 0.5516(11) 0.5326(9) 0.0798(17) 0.147(9) Uani 0.50 1 d PDU B 2
H9D H 0.5169 0.5306 0.0454 0.220 Uiso 0.50 1 calc PR B 2
H9E H 0.5443 0.5696 0.0958 0.220 Uiso 0.50 1 calc PR B 2
H9F H 0.5299 0.5042 0.1045 0.220 Uiso 0.50 1 calc PR B 2
C10 C 0.7361(5) 0.3795(3) -0.0394(3) 0.0726(19) Uani 1 1 d D . .
H10 H 0.7921 0.4001 -0.0282 0.087 Uiso 1 1 calc R C 1
C11 C 0.6762(14) 0.4102(9) -0.0879(7) 0.089(4) Uani 0.50 1 d P D 1
H11A H 0.6588 0.4475 -0.0760 0.134 Uiso 0.50 1 calc PR D 1
H11B H 0.6221 0.3881 -0.0963 0.134 Uiso 0.50 1 calc PR D 1
H11C H 0.7119 0.4133 -0.1202 0.134 Uiso 0.50 1 calc PR D 1
C12 C 0.753(3) 0.3190(6) -0.0589(9) 0.089(4) Uani 0.50 1 d PD D 1
H12A H 0.6951 0.3006 -0.0670 0.134 Uiso 0.50 1 calc PR D 1
H12B H 0.7860 0.2983 -0.0305 0.134 Uiso 0.50 1 calc PR D 1
H12C H 0.7880 0.3199 -0.0916 0.134 Uiso 0.50 1 calc PR D 1
C11' C 0.727(2) 0.4256(10) -0.0740(10) 0.139(9) Uani 0.50 1 d P D 2
H11D H 0.6643 0.4379 -0.0759 0.209 Uiso 0.50 1 calc PR D 2
H11E H 0.7455 0.4152 -0.1102 0.209 Uiso 0.50 1 calc PR D 2
H11F H 0.7652 0.4561 -0.0602 0.209 Uiso 0.50 1 calc PR D 2
C12' C 0.745(4) 0.3232(7) -0.0694(11) 0.139(9) Uani 0.50 1 d PD D 2
H12D H 0.6907 0.3164 -0.0918 0.209 Uiso 0.50 1 calc PR D 2
H12E H 0.7531 0.2931 -0.0429 0.209 Uiso 0.50 1 calc PR D 2
H12F H 0.7972 0.3246 -0.0923 0.209 Uiso 0.50 1 calc PR D 2
C13 C 0.7580(4) 0.3860(3) 0.5321(2) 0.0608(16) Uani 1 1 d . . .
H13 H 0.7634 0.3452 0.5396 0.073 Uiso 1 1 calc R . .
C14 C 0.6614(6) 0.4023(6) 0.5338(4) 0.143(5) Uani 1 1 d . . .
H14A H 0.6385 0.3929 0.5693 0.215 Uiso 1 1 calc R . .
H14B H 0.6267 0.3821 0.5057 0.215 Uiso 1 1 calc R . .
H14C H 0.6555 0.4425 0.5277 0.215 Uiso 1 1 calc R . .
C15 C 0.8198(7) 0.4168(4) 0.5706(3) 0.112(3) Uani 1 1 d . . .
H15A H 0.8822 0.4074 0.5632 0.168 Uiso 1 1 calc R . .
H15B H 0.8070 0.4062 0.6077 0.168 Uiso 1 1 calc R . .
H15C H 0.8107 0.4570 0.5660 0.168 Uiso 1 1 calc R . .
C16 C 0.9791(4) 0.2860(3) 0.4602(2) 0.0607(16) Uani 1 1 d . . .
H16 H 0.9553 0.2691 0.4256 0.073 Uiso 1 1 calc R . .
C17 C 0.9782(6) 0.2424(4) 0.5039(4) 0.110(3) Uani 1 1 d . . .
H17A H 0.9947 0.2595 0.5388 0.165 Uiso 1 1 calc R . .
H17B H 1.0214 0.2129 0.4960 0.165 Uiso 1 1 calc R . .
H17C H 0.9179 0.2263 0.5054 0.165 Uiso 1 1 calc R . .
C18 C 1.0715(5) 0.3121(4) 0.4506(4) 0.103(3) Uani 1 1 d . . .
H18A H 1.0651 0.3411 0.4229 0.155 Uiso 1 1 calc R . .
H18B H 1.1127 0.2832 0.4385 0.155 Uiso 1 1 calc R . .
H18C H 1.0956 0.3286 0.4843 0.155 Uiso 1 1 calc R . .
C19 C 1.1604(4) 0.2098(3) 0.2171(3) 0.0662(17) Uani 1 1 d . . .
H19 H 1.1029 0.1883 0.2158 0.079 Uiso 1 1 calc R . .
C20 C 1.2161(5) 0.1915(3) 0.2670(4) 0.090(2) Uani 1 1 d . . .
H20A H 1.2725 0.2126 0.2691 0.136 Uiso 1 1 calc R . .
H20B H 1.2294 0.1516 0.2644 0.136 Uiso 1 1 calc R . .
H20C H 1.1822 0.1986 0.2994 0.136 Uiso 1 1 calc R . .
C21 C 1.2076(5) 0.2001(4) 0.1645(4) 0.096(3) Uani 1 1 d . . .
H21A H 1.1675 0.2107 0.1340 0.144 Uiso 1 1 calc R . .
H21B H 1.2233 0.1606 0.1615 0.144 Uiso 1 1 calc R . .
H21C H 1.2624 0.2227 0.1642 0.144 Uiso 1 1 calc R . .
C22 C 1.2276(5) 0.3642(3) 0.1560(3) 0.078(2) Uani 1 1 d . . .
H22 H 1.2513 0.3522 0.1924 0.093 Uiso 1 1 calc R . .
C23 C 1.2140(7) 0.4242(4) 0.1561(6) 0.159(5) Uani 1 1 d . . .
H23A H 1.2722 0.4430 0.1610 0.239 Uiso 1 1 calc R . .
H23B H 1.1755 0.4343 0.1858 0.239 Uiso 1 1 calc R . .
H23C H 1.1853 0.4357 0.1217 0.239 Uiso 1 1 calc R . .
C24 C 1.2912(5) 0.3451(4) 0.1139(4) 0.119(3) Uani 1 1 d . . .
H24A H 1.2672 0.3556 0.0780 0.178 Uiso 1 1 calc R . .
H24B H 1.2980 0.3045 0.1159 0.178 Uiso 1 1 calc R . .
H24C H 1.3499 0.3629 0.1205 0.178 Uiso 1 1 calc R . .
C25 C 0.5249(8) 0.1460(5) 0.4665(4) 0.125(4) Uani 1 1 d . . .
H25 H 0.4621 0.1555 0.4540 0.151 Uiso 1 1 calc R . .
C26 C 0.5556(11) 0.1887(6) 0.5021(4) 0.183(7) Uani 1 1 d . . .
H26A H 0.6142 0.1782 0.5183 0.274 Uiso 1 1 calc R . .
H26B H 0.5124 0.1937 0.5306 0.274 Uiso 1 1 calc R . .
H26C H 0.5614 0.2236 0.4819 0.274 Uiso 1 1 calc R . .
C27 C 0.5227(10) 0.0884(6) 0.4937(5) 0.176(6) Uani 1 1 d . . .
H27A H 0.5838 0.0776 0.5054 0.264 Uiso 1 1 calc R . .
H27B H 0.4981 0.0609 0.4679 0.264 Uiso 1 1 calc R . .
H27C H 0.4847 0.0901 0.5251 0.264 Uiso 1 1 calc R . .
C28 C 0.4922(6) 0.0655(3) 0.3038(4) 0.095(3) Uani 1 1 d . . .
H28 H 0.5466 0.0687 0.2815 0.114 Uiso 1 1 calc R . .
C29 C 0.4103(7) 0.0556(4) 0.2663(5) 0.126(4) Uani 1 1 d . . .
H29A H 0.3568 0.0516 0.2877 0.188 Uiso 1 1 calc R . .
H29B H 0.4192 0.0215 0.2453 0.188 Uiso 1 1 calc R . .
H29C H 0.4025 0.0873 0.2416 0.188 Uiso 1 1 calc R . .
C30 C 0.5087(8) 0.0205(4) 0.3460(5) 0.135(4) Uani 1 1 d . . .
H30A H 0.5681 0.0259 0.3636 0.203 Uiso 1 1 calc R . .
H30B H 0.5062 -0.0162 0.3285 0.203 Uiso 1 1 calc R . .
H30C H 0.4626 0.0227 0.3731 0.203 Uiso 1 1 calc R . .
C31 C 0.6533(5) 0.0632(3) 0.0877(3) 0.0630(16) Uani 1 1 d . . .
H31 H 0.7113 0.0448 0.0990 0.076 Uiso 1 1 calc R . .
C32 C 0.6198(7) 0.0402(4) 0.0331(3) 0.105(3) Uani 1 1 d . . .
H32A H 0.5653 0.0602 0.0211 0.157 Uiso 1 1 calc R . .
H32B H 0.6064 0.0005 0.0367 0.157 Uiso 1 1 calc R . .
H32C H 0.6664 0.0453 0.0066 0.157 Uiso 1 1 calc R . .
C33 C 0.5849(5) 0.0553(3) 0.1317(3) 0.080(2) Uani 1 1 d . . .
H33A H 0.6110 0.0680 0.1664 0.120 Uiso 1 1 calc R . .
H33B H 0.5692 0.0157 0.1342 0.120 Uiso 1 1 calc R . .
H33C H 0.5307 0.0770 0.1225 0.120 Uiso 1 1 calc R . .
C34 C 0.8567(5) 0.1270(3) 0.0154(3) 0.076(2) Uani 1 1 d . . .
H34 H 0.7980 0.1326 -0.0049 0.092 Uiso 1 1 calc R . .
C35 C 0.9224(6) 0.1723(4) 0.0001(4) 0.104(3) Uani 1 1 d . . .
H35A H 0.8969 0.2089 0.0080 0.157 Uiso 1 1 calc R . .
H35B H 0.9337 0.1697 -0.0385 0.157 Uiso 1 1 calc R . .
H35C H 0.9789 0.1674 0.0210 0.157 Uiso 1 1 calc R . .
C36 C 0.8929(7) 0.0684(4) 0.0044(4) 0.106(3) Uani 1 1 d . . .
H36A H 0.9464 0.0615 0.0277 0.160 Uiso 1 1 calc R . .
H36B H 0.9087 0.0655 -0.0336 0.160 Uiso 1 1 calc R . .
H36C H 0.8467 0.0407 0.0121 0.160 Uiso 1 1 calc R . .

loop_
_atom_site_aniso_label
_atom_site_aniso_U_11
_atom_site_aniso_U_22
_atom_site_aniso_U_33
_atom_site_aniso_U_23
_atom_site_aniso_U_13
_atom_site_aniso_U_12
Ag1 0.0698(3) 0.0607(3) 0.0835(4) 0.0076(3) 0.0073(3) 0.0011(2)
Ag2 0.1023(4) 0.0548(3) 0.0615(3) -0.0060(2) -0.0017(3) 0.0120(3)
Ag3 0.0598(3) 0.0905(4) 0.0574(3) -0.0028(3) 0.0078(2) 0.0092(3)
Ag4 0.0689(3) 0.0811(4) 0.0547(3) 0.0020(2) -0.0082(2) -0.0144(3)
Ag5 0.0642(3) 0.0795(4) 0.1000(4) -0.0260(3) 0.0099(3) -0.0095(3)
Ag6 0.0698(3) 0.0667(3) 0.0562(3) -0.0021(2) 0.0143(2) 0.0014(2)
Ag7 0.0652(3) 0.0814(4) 0.0623(3) 0.0133(3) 0.0015(2) -0.0062(3)
Ag8 0.0626(3) 0.0544(3) 0.0788(3) -0.0018(2) -0.0148(2) 0.0031(2)
Ag9 0.1028(4) 0.0688(3) 0.0579(3) -0.0095(2) -0.0005(3) -0.0127(3)
Ag10 0.0656(3) 0.0968(5) 0.1095(5) 0.0292(4) -0.0224(3) -0.0005(3)
I1 0.04438(19) 0.0483(2) 0.04416(19) -0.00482(15) -0.00314(15) 0.00312(15)
I2 0.0631(2) 0.0635(2) 0.0467(2) 0.00033(17) -0.00135(17) 0.01469(19)
I3 0.0490(2) 0.0668(3) 0.0581(2) -0.00870(19) -0.00043(17) -0.00629(18)
I4 0.0981(3) 0.0599(3) 0.0589(3) 0.0006(2) 0.0103(2) -0.0258(2)
O1 0.054(2) 0.039(2) 0.061(2) -0.0006(17) 0.0078(18) 0.0049(17)
O2 0.046(2) 0.055(2) 0.043(2) 0.0008(17) 0.0053(16) -0.0063(17)
O3 0.078(3) 0.054(2) 0.050(2) 0.0067(19) 0.001(2) 0.001(2)
O4 0.054(2) 0.069(3) 0.040(2) -0.0065(18) 0.0070(17) -0.0054(19)
O5 0.061(2) 0.055(2) 0.043(2) -0.0036(17) 0.0082(18) 0.0034(18)
O6 0.051(2) 0.074(3) 0.039(2) -0.0099(18) -0.0094(17) 0.0071(19)
O7 0.048(2) 0.049(2) 0.054(2) -0.0070(17) -0.0099(17) 0.0026(17)
O8 0.044(2) 0.086(3) 0.053(2) 0.009(2) 0.0062(18) -0.008(2)
O9 0.132(5) 0.090(4) 0.067(3) 0.018(3) 0.037(3) 0.043(3)
O10 0.064(3) 0.051(3) 0.123(4) -0.024(3) 0.035(3) -0.013(2)
O11 0.061(2) 0.045(2) 0.055(2) -0.0051(17) -0.0119(18) -0.0009(18)
O12 0.071(3) 0.076(3) 0.041(2) -0.001(2) 0.0106(19) 0.019(2)
P1 0.0416(7) 0.0364(7) 0.0413(7) -0.0002(5) 0.0057(6) 0.0016(5)
P2 0.0493(8) 0.0484(8) 0.0386(7) 0.0013(6) 0.0037(6) -0.0017(6)
P3 0.0428(7) 0.0526(8) 0.0370(7) -0.0041(6) -0.0017(6) 0.0007(6)
P4 0.0384(7) 0.0561(9) 0.0425(8) 0.0021(6) 0.0031(6) 0.0016(6)
P5 0.0676(10) 0.0404(8) 0.0461(8) 0.0012(6) 0.0163(7) -0.0011(7)
P6 0.0472(8) 0.0458(8) 0.0372(7) -0.0038(6) 0.0011(6) 0.0054(6)
S1 0.0472(7) 0.0496(8) 0.0439(7) -0.0039(6) -0.0002(6) -0.0001(6)
S2 0.0550(8) 0.0495(8) 0.0385(7) -0.0017(6) 0.0046(6) 0.0031(6)
S3 0.0506(8) 0.0722(10) 0.0598(9) 0.0008(8) -0.0018(7) -0.0114(7)
S4 0.0462(7) 0.0527(8) 0.0460(8) -0.0012(6) 0.0068(6) -0.0014(6)
S5 0.0520(8) 0.0553(8) 0.0405(7) -0.0028(6) 0.0044(6) -0.0051(6)
S6 0.0536(8) 0.0529(8) 0.0517(8) 0.0050(6) -0.0049(6) -0.0051(6)
S7 0.0412(8) 0.0913(12) 0.0453(8) -0.0040(8) -0.0023(6) -0.0063(7)
S8 0.0766(11) 0.0468(8) 0.0716(10) 0.0030(7) 0.0244(8) 0.0058(7)
S9 0.0522(8) 0.0436(8) 0.0589(9) -0.0029(6) 0.0121(7) 0.0009(6)
S10 0.0529(8) 0.0475(8) 0.0559(9) -0.0040(6) 0.0027(7) 0.0036(6)
S11 0.0490(8) 0.0517(8) 0.0394(7) 0.0030(6) -0.0015(6) 0.0040(6)
S12 0.0645(9) 0.0492(8) 0.0413(7) 0.0042(6) -0.0021(6) 0.0019(7)
C1 0.072(4) 0.047(4) 0.094(5) 0.013(3) 0.029(4) 0.005(3)
C2 0.271(15) 0.077(6) 0.095(7) 0.036(5) -0.026(8) 0.007(8)
C3 0.105(6) 0.060(5) 0.147(8) -0.010(5) -0.008(6) -0.027(4)
C4 0.040(3) 0.090(5) 0.057(4) -0.002(3) 0.003(3) -0.004(3)
C5 0.055(5) 0.102(7) 0.219(12) -0.015(7) 0.011(6) 0.012(5)
C6 0.062(5) 0.081(6) 0.166(9) -0.010(6) -0.003(5) -0.025(4)
C7 0.137(7) 0.065(5) 0.072(5) 0.004(4) -0.008(5) 0.001(4)
C8 0.174(14) 0.040(9) 0.27(3) -0.022(11) 0.084(17) -0.011(7)
C9 0.174(14) 0.040(9) 0.27(3) -0.022(11) 0.084(17) -0.011(7)
C8' 0.165(12) 0.049(9) 0.23(3) -0.012(10) 0.080(16) -0.002(8)
C9' 0.165(12) 0.049(9) 0.23(3) -0.012(10) 0.080(16) -0.002(8)
C10 0.080(5) 0.091(5) 0.049(4) -0.009(4) 0.024(3) -0.019(4)
C11 0.110(9) 0.119(12) 0.039(6) -0.003(6) 0.021(6) 0.024(8)
C12 0.110(9) 0.119(12) 0.039(6) -0.003(6) 0.021(6) 0.024(8)
C11' 0.22(2) 0.103(13) 0.097(14) 0.018(9) 0.090(16) 0.009(13)
C12' 0.22(2) 0.103(13) 0.097(14) 0.018(9) 0.090(16) 0.009(13)
C13 0.076(4) 0.063(4) 0.044(3) 0.001(3) 0.015(3) -0.002(3)
C14 0.094(7) 0.257(15) 0.081(6) 0.023(7) 0.044(5) 0.056(8)
C15 0.147(8) 0.140(8) 0.049(4) -0.018(5) 0.016(5) -0.052(7)
C16 0.055(4) 0.080(4) 0.047(3) -0.008(3) -0.013(3) 0.015(3)
C17 0.113(7) 0.112(7) 0.103(7) 0.030(6) -0.011(5) 0.040(6)
C18 0.055(4) 0.136(8) 0.119(7) 0.003(6) 0.006(4) 0.014(5)
C19 0.052(4) 0.051(4) 0.094(5) -0.010(3) -0.006(3) 0.003(3)
C20 0.080(5) 0.065(5) 0.125(7) 0.012(4) -0.023(5) 0.017(4)
C21 0.066(5) 0.101(6) 0.122(7) -0.039(5) 0.017(5) 0.008(4)
C22 0.063(4) 0.100(6) 0.070(5) 0.015(4) 0.005(3) -0.028(4)
C23 0.123(9) 0.098(8) 0.261(16) -0.003(9) 0.077(10) -0.034(7)
C24 0.064(5) 0.133(8) 0.163(10) 0.020(7) 0.042(6) -0.009(5)
C25 0.143(9) 0.162(10) 0.074(6) 0.042(7) 0.037(6) 0.036(8)
C26 0.33(2) 0.161(12) 0.063(6) -0.008(7) 0.058(9) 0.047(12)
C27 0.250(16) 0.175(13) 0.108(9) 0.059(8) 0.062(9) -0.019(11)
C28 0.083(5) 0.058(5) 0.145(8) -0.033(5) 0.029(5) -0.016(4)
C29 0.134(9) 0.086(6) 0.157(10) -0.028(6) -0.001(7) -0.028(6)
C30 0.152(10) 0.062(6) 0.189(12) -0.022(7) -0.032(8) 0.000(6)
C31 0.069(4) 0.046(3) 0.073(4) -0.006(3) -0.006(3) 0.001(3)
C32 0.146(8) 0.074(5) 0.095(6) -0.032(5) 0.001(6) -0.026(5)
C33 0.090(5) 0.056(4) 0.094(6) 0.003(4) 0.002(4) -0.010(4)
C34 0.082(5) 0.099(6) 0.049(4) -0.010(4) 0.016(3) 0.017(4)
C35 0.112(7) 0.115(7) 0.090(6) 0.004(5) 0.057(5) 0.005(6)
C36 0.129(8) 0.106(7) 0.088(6) -0.030(5) 0.043(5) 0.016(6)

loop_
_atom_type_symbol
_atom_type_description
_atom_type_scat_dispersion_real
_atom_type_scat_dispersion_imag
_atom_type_scat_source
C C 0.0033 0.0016 'International Tables Vol C Tables 4.2.6.8 and 6.1.1.4'
H H 0.0000 0.0000 'International Tables Vol C Tables 4.2.6.8 and 6.1.1.4'
O O 0.0106 0.0060 'International Tables Vol C Tables 4.2.6.8 and 6.1.1.4'
P P 0.1023 0.0942 'International Tables Vol C Tables 4.2.6.8 and 6.1.1.4'
S S 0.1246 0.1234 'International Tables Vol C Tables 4.2.6.8 and 6.1.1.4'
Ag Ag -0.8971 1.1015 'International Tables Vol C Tables 4.2.6.8 and 6.1.1.4'
I I -0.4742 1.8119 'International Tables Vol C Tables 4.2.6.8 and 6.1.1.4'

loop_
_geom_angle_atom_site_label_1
_geom_angle_atom_site_label_2
_geom_angle_atom_site_label_3
_geom_angle
S4 Ag1 S12 115.39(5)
S4 Ag1 I3 117.43(4)
S12 Ag1 I3 118.41(4)
S4 Ag1 I1 99.03(4)
S12 Ag1 I1 102.26(4)
I3 Ag1 I1 98.57(2)
S4 Ag1 Ag3 148.80(4)
S12 Ag1 Ag3 91.95(4)
I3 Ag1 Ag3 53.419(16)
I1 Ag1 Ag3 58.516(16)
S4 Ag1 Ag10 90.48(4)
S12 Ag1 Ag10 51.59(4)
I3 Ag1 Ag10 149.03(2)
I1 Ag1 Ag10 61.703(18)
Ag3 Ag1 Ag10 95.81(2)
S2 Ag2 S9 120.41(5)
S2 Ag2 I3 112.79(4)
S9 Ag2 I3 118.60(4)
S2 Ag2 Ag3 140.28(4)
S9 Ag2 Ag3 94.97(4)
I3 Ag2 Ag3 55.061(16)
S2 Ag2 Ag8 91.14(4)
S9 Ag2 Ag8 51.11(4)
I3 Ag2 Ag8 153.24(2)
Ag3 Ag2 Ag8 98.94(2)
S11 Ag3 S10 99.00(5)
S11 Ag3 I3 125.54(4)
S10 Ag3 I3 128.64(4)
S11 Ag3 Ag2 158.35(4)
S10 Ag3 Ag2 92.17(4)
I3 Ag3 Ag2 56.184(17)
S11 Ag3 I1 96.51(4)
S10 Ag3 I1 96.59(4)
I3 Ag3 I1 101.64(2)
Ag2 Ag3 I1 63.625(17)
S11 Ag3 Ag1 93.14(4)
S10 Ag3 Ag1 155.35(4)
I3 Ag3 Ag1 55.330(16)
Ag2 Ag3 Ag1 70.122(18)
I1 Ag3 Ag1 60.559(16)
S7 Ag4 S11 116.84(5)
S7 Ag4 I2 121.28(4)
S11 Ag4 I2 112.49(4)
S7 Ag4 Ag6 93.18(4)
S11 Ag4 Ag6 146.39(4)
I2 Ag4 Ag6 56.073(16)
S7 Ag4 Ag10 50.72(4)
S11 Ag4 Ag10 99.18(4)
I2 Ag4 Ag10 143.99(3)
Ag6 Ag4 Ag10 88.06(2)
S7 Ag4 I1 108.49(5)
S11 Ag4 I1 94.75(4)
I2 Ag4 I1 96.862(18)
Ag6 Ag4 I1 59.514(15)
Ag10 Ag4 I1 62.685(18)
S6 Ag5 S10 115.94(5)
S6 Ag5 I2 120.34(4)
S10 Ag5 I2 109.08(4)
S6 Ag5 I1 110.62(4)
S10 Ag5 I1 97.53(4)
I2 Ag5 I1 99.63(2)
S6 Ag5 Ag8 49.97(4)
S10 Ag5 Ag8 91.93(4)
I2 Ag5 Ag8 158.34(3)
I1 Ag5 Ag8 71.611(18)
S6 Ag5 Ag6 97.79(4)
S10 Ag5 Ag6 145.09(4)
I2 Ag5 Ag6 55.451(16)
I1 Ag5 Ag6 60.146(17)
Ag8 Ag5 Ag6 104.05(2)
S8 Ag6 S5 107.51(5)
S8 Ag6 I2 121.94(4)
S5 Ag6 I2 125.34(4)
S8 Ag6 Ag4 92.57(4)
S5 Ag6 Ag4 147.66(4)
I2 Ag6 Ag4 55.349(16)
S8 Ag6 I1 106.95(5)
S5 Ag6 I1 88.19(4)
I2 Ag6 I1 97.677(18)
Ag4 Ag6 I1 61.325(15)
S8 Ag6 Ag5 160.93(5)
S5 Ag6 Ag5 85.39(4)
I2 Ag6 Ag5 54.611(17)
Ag4 Ag6 Ag5 70.008(18)
I1 Ag6 Ag5 58.402(17)
S1 Ag7 S5 116.32(5)
S1 Ag7 I4 122.53(4)
S5 Ag7 I4 114.46(4)
S1 Ag7 Ag9 99.24(4)
S5 Ag7 Ag9 138.13(4)
I4 Ag7 Ag9 54.076(17)
S1 Ag7 I1 108.55(4)
S5 Ag7 I1 87.42(4)
I4 Ag7 I1 98.71(2)
Ag9 Ag7 I1 59.457(16)
S1 Ag7 Ag8 48.05(3)
S5 Ag7 Ag8 88.28(4)
I4 Ag7 Ag8 154.21(2)
Ag9 Ag7 Ag8 101.04(2)
I1 Ag7 Ag8 68.962(17)
S1 Ag8 S6 118.19(5)
S1 Ag8 S9 120.21(5)
S6 Ag8 S9 117.08(5)
S1 Ag8 Ag2 95.65(4)
S6 Ag8 Ag2 139.44(4)
S9 Ag8 Ag2 51.10(4)
S1 Ag8 Ag5 138.66(4)
S6 Ag8 Ag5 50.29(4)
S9 Ag8 Ag5 94.74(4)
Ag2 Ag8 Ag5 89.72(2)
S1 Ag8 Ag7 49.31(3)
S6 Ag8 Ag7 94.72(4)
S9 Ag8 Ag7 141.77(4)
Ag2 Ag8 Ag7 91.07(2)
Ag5 Ag8 Ag7 89.74(2)
S4 Ag9 S2 93.78(5)
S4 Ag9 I4 136.55(4)
S2 Ag9 I4 124.13(4)
S4 Ag9 I1 100.20(4)
S2 Ag9 I1 89.73(3)
I4 Ag9 I1 100.32(2)
S4 Ag9 Ag7 161.27(4)
S2 Ag9 Ag7 85.89(3)
I4 Ag9 Ag7 54.539(17)
I1 Ag9 Ag7 61.084(17)
S3 Ag10 S7 132.00(6)
S3 Ag10 S12 113.19(5)
S7 Ag10 S12 101.82(6)
S3 Ag10 Ag4 155.57(5)
S7 Ag10 Ag4 49.83(4)
S12 Ag10 Ag4 86.95(4)
S3 Ag10 Ag1 92.50(4)
S7 Ag10 Ag1 135.48(5)
S12 Ag10 Ag1 48.45(4)
Ag4 Ag10 Ag1 91.07(2)
Ag5 I1 Ag3 70.791(16)
Ag5 I1 Ag9 147.539(19)
Ag3 I1 Ag9 120.028(18)
Ag5 I1 Ag6 61.452(15)
Ag3 I1 Ag6 118.626(17)
Ag9 I1 Ag6 121.057(18)
Ag5 I1 Ag7 92.975(17)
Ag3 I1 Ag7 143.063(18)
Ag9 I1 Ag7 59.459(15)
Ag6 I1 Ag7 77.348(15)
Ag5 I1 Ag1 131.696(18)
Ag3 I1 Ag1 60.925(15)
Ag9 I1 Ag1 68.005(15)
Ag6 I1 Ag1 143.941(17)
Ag7 I1 Ag1 126.583(17)
Ag5 I1 Ag4 70.349(16)
Ag3 I1 Ag4 70.321(15)
Ag9 I1 Ag4 141.199(18)
Ag6 I1 Ag4 59.161(14)
Ag7 I1 Ag4 136.375(17)
Ag1 I1 Ag4 91.428(16)
Ag5 I2 Ag4 81.85(2)
Ag5 I2 Ag6 69.938(19)
Ag4 I2 Ag6 68.578(18)
Ag3 I3 Ag2 68.755(19)
Ag3 I3 Ag1 71.251(19)
Ag2 I3 Ag1 81.56(2)
Ag9 I4 Ag7 71.38(2)
C1 O1 P1 123.9(4)
C4 O2 P1 122.6(3)
C7 O3 P2 125.3(4)
C10 O4 P2 122.3(4)
C13 O5 P3 121.6(4)
C16 O6 P3 122.1(3)
C19 O7 P4 127.1(4)
C22 O8 P4 124.3(4)
C25 O9 P5 128.4(6)
C28 O10 P5 126.5(4)
C31 O11 P6 123.6(4)
C34 O12 P6 123.8(4)
O2 P1 O1 101.7(2)
O2 P1 S2 111.59(15)
O1 P1 S2 109.11(16)
O2 P1 S1 104.50(15)
O1 P1 S1 109.73(16)
S2 P1 S1 118.80(8)
O3 P2 O4 101.3(2)
O3 P2 S3 109.48(18)
O4 P2 S3 113.82(17)
O3 P2 S4 108.34(18)
O4 P2 S4 104.39(16)
S3 P2 S4 118.09(9)
O5 P3 O6 102.3(2)
O5 P3 S5 105.24(16)
O6 P3 S5 111.14(17)
O5 P3 S6 110.22(17)
O6 P3 S6 107.51(18)
S5 P3 S6 119.15(9)
O7 P4 O8 106.2(2)
O7 P4 S8 107.53(16)
O8 P4 S8 111.45(19)
O7 P4 S7 110.26(16)
O8 P4 S7 102.55(17)
S8 P4 S7 118.26(10)
O10 P5 O9 111.3(3)
O10 P5 S10 110.07(18)
O9 P5 S10 101.3(2)
O10 P5 S9 102.8(2)
O9 P5 S9 110.1(2)
S10 P5 S9 121.45(9)
O11 P6 O12 108.5(2)
O11 P6 S12 103.82(16)
O12 P6 S12 110.62(18)
O11 P6 S11 110.31(17)
O12 P6 S11 102.05(16)
S12 P6 S11 121.22(9)
P1 S1 Ag8 103.06(7)
P1 S1 Ag7 108.79(7)
Ag8 S1 Ag7 82.64(4)
P1 S2 Ag2 104.69(7)
P1 S2 Ag9 111.49(7)
Ag2 S2 Ag9 100.41(5)
P2 S3 Ag10 106.63(8)
P2 S4 Ag1 105.14(7)
P2 S4 Ag9 100.26(7)
Ag1 S4 Ag9 90.99(5)
P3 S5 Ag7 107.18(7)
P3 S5 Ag6 111.08(7)
Ag7 S5 Ag6 102.16(5)
P3 S6 Ag8 105.63(7)
P3 S6 Ag5 107.78(7)
Ag8 S6 Ag5 79.74(5)
P4 S7 Ag4 103.38(7)
P4 S7 Ag10 111.27(9)
Ag4 S7 Ag10 79.46(5)
P4 S8 Ag6 103.29(8)
P5 S9 Ag2 106.95(7)
P5 S9 Ag8 107.55(8)
Ag2 S9 Ag8 77.79(4)
P5 S10 Ag5 109.54(8)
P5 S10 Ag3 104.42(8)
Ag5 S10 Ag3 92.47(5)
P6 S11 Ag4 105.08(7)
P6 S11 Ag3 103.30(7)
Ag4 S11 Ag3 94.65(5)
P6 S12 Ag1 107.31(7)
P6 S12 Ag10 114.57(7)
Ag1 S12 Ag10 79.96(5)
O1 C1 C3 107.5(6)
O1 C1 C2 107.9(7)
C3 C1 C2 111.8(7)
O1 C1 H1 109.9
C3 C1 H1 109.9
C2 C1 H1 109.9
C1 C2 H2A 109.5
C1 C2 H2B 109.5
H2A C2 H2B 109.5
C1 C2 H2C 109.5
H2A C2 H2C 109.5
H2B C2 H2C 109.5
C1 C3 H3A 109.5
C1 C3 H3B 109.5
H3A C3 H3B 109.5
C1 C3 H3C 109.5
H3A C3 H3C 109.5
H3B C3 H3C 109.5
C5 C4 O2 108.2(6)
C5 C4 C6 112.3(6)
O2 C4 C6 106.2(5)
C5 C4 H4 110.0
O2 C4 H4 110.0
C6 C4 H4 110.0
C4 C5 H5A 109.5
C4 C5 H5B 109.5
H5A C5 H5B 109.5
C4 C5 H5C 109.5
H5A C5 H5C 109.5
H5B C5 H5C 109.5
C4 C6 H6A 109.5
C4 C6 H6B 109.5
H6A C6 H6B 109.5
C4 C6 H6C 109.5
H6A C6 H6C 109.5
H6B C6 H6C 109.5
C9 C7 O3 118.6(16)
C9 C7 C8' 92.5(14)
O3 C7 C8' 116.6(14)
C9 C7 C8 115.6(14)
O3 C7 C8 100.7(11)
C8' C7 C8 23.2(12)
C9 C7 C9' 18.7(12)
O3 C7 C9' 103.0(12)
C8' C7 C9' 109.8(14)
C8 C7 C9' 132.2(16)
C9 C7 H7 107.1
O3 C7 H7 107.1
C8' C7 H7 114.5
C8 C7 H7 107.1
C9' C7 H7 104.6
C7 C8 H8A 109.5
C7 C8 H8B 109.5
C7 C8 H8C 109.5
C7 C9 H9A 109.5
C7 C9 H9B 109.5
C7 C9 H9C 109.5
C7 C8' H8D 109.5
C7 C8' H8E 109.5
H8D C8' H8E 109.5
C7 C8' H8F 109.5
H8D C8' H8F 109.5
H8E C8' H8F 109.5
C7 C9' H9D 109.5
C7 C9' H9E 109.5
H9D C9' H9E 109.5
C7 C9' H9F 109.5
H9D C9' H9F 109.5
H9E C9' H9F 109.5
C11' C10 O4 118.1(11)
C11' C10 C12' 113.7(14)
O4 C10 C12' 109.7(15)
C11' C10 C12 124.0(14)
O4 C10 C12 104.7(13)
C12' C10 C12 11(2)
C11' C10 C11 33.2(13)
O4 C10 C11 103.0(8)
C12' C10 C11 95.5(17)
C12 C10 C11 106.3(13)
C11' C10 H10 80.7
O4 C10 H10 113.9
C12' C10 H10 118.5
C12 C10 H10 113.9
C11 C10 H10 113.9
C10 C11 H11A 109.5
C10 C11 H11B 109.5
C10 C11 H11C 109.5
C10 C12 H12A 109.5
C10 C12 H12B 109.5
C10 C12 H12C 109.5
C10 C11' H11D 109.5
C10 C11' H11E 109.5
H11D C11' H11E 109.5
C10 C11' H11F 109.5
H11D C11' H11F 109.5
H11E C11' H11F 109.5
C10 C12' H12D 109.5
C10 C12' H12E 109.5
H12D C12' H12E 109.5
C10 C12' H12F 109.5
H12D C12' H12F 109.5
H12E C12' H12F 109.5
C14 C13 C15 115.1(8)
C14 C13 O5 106.9(6)
C15 C13 O5 108.5(5)
C14 C13 H13 108.7
C15 C13 H13 108.7
O5 C13 H13 108.7
C13 C14 H14A 109.5
C13 C14 H14B 109.5
H14A C14 H14B 109.5
C13 C14 H14C 109.5
H14A C14 H14C 109.5
H14B C14 H14C 109.5
C13 C15 H15A 109.5
C13 C15 H15B 109.5
H15A C15 H15B 109.5
C13 C15 H15C 109.5
H15A C15 H15C 109.5
H15B C15 H15C 109.5
O6 C16 C17 108.3(6)
O6 C16 C18 106.8(6)
C17 C16 C18 115.2(6)
O6 C16 H16 108.8
C17 C16 H16 108.8
C18 C16 H16 108.8
C16 C17 H17A 109.5
C16 C17 H17B 109.5
H17A C17 H17B 109.5
C16 C17 H17C 109.5
H17A C17 H17C 109.5
H17B C17 H17C 109.5
C16 C18 H18A 109.5
C16 C18 H18B 109.5
H18A C18 H18B 109.5
C16 C18 H18C 109.5
H18A C18 H18C 109.5
H18B C18 H18C 109.5
O7 C19 C21 112.6(6)
O7 C19 C20 105.6(5)
C21 C19 C20 113.2(6)
O7 C19 H19 108.4
C21 C19 H19 108.4
C20 C19 H19 108.4
C19 C20 H20A 109.5
C19 C20 H20B 109.5
H20A C20 H20B 109.5
C19 C20 H20C 109.5
H20A C20 H20C 109.5
H20B C20 H20C 109.5
C19 C21 H21A 109.5
C19 C21 H21B 109.5
H21A C21 H21B 109.5
C19 C21 H21C 109.5
H21A C21 H21C 109.5
H21B C21 H21C 109.5
C23 C22 C24 113.2(8)
C23 C22 O8 109.4(7)
C24 C22 O8 106.9(6)
C23 C22 H22 109.1
C24 C22 H22 109.1
O8 C22 H22 109.1
C22 C23 H23A 109.5
C22 C23 H23B 109.5
H23A C23 H23B 109.5
C22 C23 H23C 109.5
H23A C23 H23C 109.5
H23B C23 H23C 109.5
C22 C24 H24A 109.5
C22 C24 H24B 109.5
H24A C24 H24B 109.5
C22 C24 H24C 109.5
H24A C24 H24C 109.5
H24B C24 H24C 109.5
C26 C25 O9 112.9(11)
C26 C25 C27 112.9(10)
O9 C25 C27 107.6(9)
C26 C25 H25 107.7
O9 C25 H25 107.7
C27 C25 H25 107.7
C25 C26 H26A 109.5
C25 C26 H26B 109.5
H26A C26 H26B 109.5
C25 C26 H26C 109.5
H26A C26 H26C 109.5
H26B C26 H26C 109.5
C25 C27 H27A 109.5
C25 C27 H27B 109.5
H27A C27 H27B 109.5
C25 C27 H27C 109.5
H27A C27 H27C 109.5
H27B C27 H27C 109.5
O10 C28 C30 109.6(8)
O10 C28 C29 106.4(7)
C30 C28 C29 114.5(8)
O10 C28 H28 108.7
C30 C28 H28 108.7
C29 C28 H28 108.7
C28 C29 H29A 109.5
C28 C29 H29B 109.5
H29A C29 H29B 109.5
C28 C29 H29C 109.5
H29A C29 H29C 109.5
H29B C29 H29C 109.5
C28 C30 H30A 109.5
C28 C30 H30B 109.5
H30A C30 H30B 109.5
C28 C30 H30C 109.5
H30A C30 H30C 109.5
H30B C30 H30C 109.5
O11 C31 C32 105.5(5)
O11 C31 C33 109.6(5)
C32 C31 C33 112.4(6)
O11 C31 H31 109.7
C32 C31 H31 109.7
C33 C31 H31 109.7
C31 C32 H32A 109.5
C31 C32 H32B 109.5
H32A C32 H32B 109.5
C31 C32 H32C 109.5
H32A C32 H32C 109.5
H32B C32 H32C 109.5
C31 C33 H33A 109.5
C31 C33 H33B 109.5
H33A C33 H33B 109.5
C31 C33 H33C 109.5
H33A C33 H33C 109.5
H33B C33 H33C 109.5
O12 C34 C35 109.1(6)
O12 C34 C36 105.9(6)
C35 C34 C36 112.2(7)
O12 C34 H34 109.9
C35 C34 H34 109.9
C36 C34 H34 109.9
C34 C35 H35A 109.5
C34 C35 H35B 109.5
H35A C35 H35B 109.5
C34 C35 H35C 109.5
H35A C35 H35C 109.5
H35B C35 H35C 109.5
C34 C36 H36A 109.5
C34 C36 H36B 109.5
H36A C36 H36B 109.5
C34 C36 H36C 109.5
H36A C36 H36C 109.5
H36B C36 H36C 109.5

loop_
_geom_bond_atom_site_label_1
_geom_bond_atom_site_label_2
_geom_bond_distance
Ag1 S4 2.5034(15)
Ag1 S12 2.5079(16)
Ag1 I3 2.8171(7)
Ag1 I1 3.2319(7)
Ag1 Ag3 3.2435(8)
Ag1 Ag10 3.2997(8)
Ag2 S2 2.5034(15)
Ag2 S9 2.5101(16)
Ag2 I3 2.7877(7)
Ag2 Ag3 3.1272(8)
Ag2 Ag8 3.1522(8)
Ag3 S11 2.5154(15)
Ag3 S10 2.5256(16)
Ag3 I3 2.7505(7)
Ag3 I1 3.1648(7)
Ag4 S7 2.4836(16)
Ag4 S11 2.5056(15)
Ag4 I2 2.8058(6)
Ag4 Ag6 3.1751(7)
Ag4 Ag10 3.1955(8)
Ag4 I1 3.2444(7)
Ag5 S6 2.5082(16)
Ag5 S10 2.5230(16)
Ag5 I2 2.8012(7)
Ag5 I1 3.1296(8)
Ag5 Ag8 3.2084(8)
Ag5 Ag6 3.2276(8)
Ag6 S8 2.4927(16)
Ag6 S5 2.5771(15)
Ag6 I2 2.8301(7)
Ag6 I1 3.1867(7)
Ag7 S1 2.5412(15)
Ag7 S5 2.5730(16)
Ag7 I4 2.7276(7)
Ag7 Ag9 3.1735(8)
Ag7 I1 3.2254(7)
Ag7 Ag8 3.3236(8)
Ag8 S1 2.4923(15)
Ag8 S6 2.4966(15)
Ag8 S9 2.5104(15)
Ag9 S4 2.5195(15)
Ag9 S2 2.6951(15)
Ag9 I4 2.7118(7)
Ag9 I1 3.1734(7)
Ag10 S3 2.4556(18)
Ag10 S7 2.5158(17)
Ag10 S12 2.6259(16)
O1 C1 1.456(7)
O1 P1 1.573(4)
O2 C4 1.481(7)
O2 P1 1.572(4)
O3 C7 1.442(9)
O3 P2 1.571(4)
O4 C10 1.469(7)
O4 P2 1.573(4)
O5 C13 1.486(7)
O5 P3 1.569(4)
O6 C16 1.464(7)
O6 P3 1.569(4)
O7 C19 1.474(7)
O7 P4 1.572(4)
O8 C22 1.487(7)
O8 P4 1.580(4)
O9 C25 1.399(10)
O9 P5 1.587(5)
O10 C28 1.474(8)
O10 P5 1.566(5)
O11 C31 1.477(7)
O11 P6 1.573(4)
O12 C34 1.454(7)
O12 P6 1.577(4)
P1 S2 2.0033(19)
P1 S1 2.0087(19)
P2 S3 1.982(2)
P2 S4 2.0186(19)
P3 S5 1.995(2)
P3 S6 2.017(2)
P4 S8 1.974(2)
P4 S7 2.017(2)
P5 S10 1.993(2)
P5 S9 2.022(2)
P6 S12 1.997(2)
P6 S11 1.9990(19)
C1 C3 1.471(10)
C1 C2 1.491(11)
C1 H1 0.9800
C2 H2A 0.9600
C2 H2B 0.9600
C2 H2C 0.9600
C3 H3A 0.9600
C3 H3B 0.9600
C3 H3C 0.9600
C4 C5 1.481(10)
C4 C6 1.483(10)
C4 H4 0.9800
C5 H5A 0.9600
C5 H5B 0.9600
C5 H5C 0.9600
C6 H6A 0.9600
C6 H6B 0.9600
C6 H6C 0.9600
C7 C9 1.37(3)
C7 C8' 1.45(2)
C7 C8 1.538(10)
C7 C9' 1.546(10)
C7 H7 0.9800
C8 H8A 0.9600
C8 H8B 0.9600
C8 H8C 0.9600
C9 H9A 0.9600
C9 H9B 0.9600
C9 H9C 0.9600
C8' H8D 0.9600
C8' H8E 0.9600
C8' H8F 0.9600
C9' H9D 0.9600
C9' H9E 0.9600
C9' H9F 0.9600
C10 C11' 1.38(2)
C10 C12' 1.517(10)
C10 C12 1.522(9)
C10 C11 1.61(2)
C10 H10 0.9800
C11 H11A 0.9600
C11 H11B 0.9600
C11 H11C 0.9600
C12 H12A 0.9600
C12 H12B 0.9600
C12 H12C 0.9600
C11' H11D 0.9600
C11' H11E 0.9600
C11' H11F 0.9600
C12' H12D 0.9600
C12' H12E 0.9600
C12' H12F 0.9600
C13 C14 1.462(10)
C13 C15 1.466(10)
C13 H13 0.9800
C14 H14A 0.9600
C14 H14B 0.9600
C14 H14C 0.9600
C15 H15A 0.9600
C15 H15B 0.9600
C15 H15C 0.9600
C16 C17 1.475(10)
C16 C18 1.509(10)
C16 H16 0.9800
C17 H17A 0.9600
C17 H17B 0.9600
C17 H17C 0.9600
C18 H18A 0.9600
C18 H18B 0.9600
C18 H18C 0.9600
C19 C21 1.490(10)
C19 C20 1.495(10)
C19 H19 0.9800
C20 H20A 0.9600
C20 H20B 0.9600
C20 H20C 0.9600
C21 H21A 0.9600
C21 H21B 0.9600
C21 H21C 0.9600
C22 C23 1.424(12)
C22 C24 1.474(11)
C22 H22 0.9800
C23 H23A 0.9600
C23 H23B 0.9600
C23 H23C 0.9600
C24 H24A 0.9600
C24 H24B 0.9600
C24 H24C 0.9600
C25 C26 1.386(16)
C25 C27 1.507(14)
C25 H25 0.9800
C26 H26A 0.9600
C26 H26B 0.9600
C26 H26C 0.9600
C27 H27A 0.9600
C27 H27B 0.9600
C27 H27C 0.9600
C28 C30 1.485(13)
C28 C29 1.493(12)
C28 H28 0.9800
C29 H29A 0.9600
C29 H29B 0.9600
C29 H29C 0.9600
C30 H30A 0.9600
C30 H30B 0.9600
C30 H30C 0.9600
C31 C32 1.495(9)
C31 C33 1.499(9)
C31 H31 0.9800
C32 H32A 0.9600
C32 H32B 0.9600
C32 H32C 0.9600
C33 H33A 0.9600
C33 H33B 0.9600
C33 H33C 0.9600
C34 C35 1.487(11)
C34 C36 1.504(10)
C34 H34 0.9800
C35 H35A 0.9600
C35 H35B 0.9600
C35 H35C 0.9600
C36 H36A 0.9600
C36 H36B 0.9600
C36 H36C 0.9600
